data_4311553
loop_
_publ_author_name
'Holger Fleischer'
'Dieter Schollmeyer'

_publ_section_title
;
 Synthesis of and Structural Studies on Lead(II) Cysteamin Complexes
;
_journal_name_full 'Inorganic Chemistry'
_journal_page_first 5529
_journal_page_last 5536
_journal_paper_doi 10.1021/ic0498889
_journal_volume 43
_journal_year 2004
_chemical_formula_sum 'C4 H12 N2 Pb S2'
_chemical_formula_weight 359.46
_chemical_name_systematic
; 
 ? 
;
_space_group_IT_number 61
_symmetry_cell_setting orthorhombic
_symmetry_space_group_name_Hall '-P 2ac 2ab'
_symmetry_space_group_name_H-M 'P b c a'
_atom_sites_solution_hydrogens geom
_atom_sites_solution_primary direct
_atom_sites_solution_secondary difmap
_audit_creation_method SHELXL-97
_cell_angle_alpha 90.00
_cell_angle_beta 90.00
_cell_angle_gamma 90.00
_cell_formula_units_Z 8
_cell_length_a 9.8426(6)
_cell_length_b 19.117(5)
_cell_length_c 9.7279(5)
_cell_measurement_reflns_used 25
_cell_measurement_temperature 293(2)
_cell_measurement_theta_max 26
_cell_measurement_theta_min 23
_cell_volume 1830.4(5)
_computing_cell_refinement 'Enraf Nonius Software V5'
_computing_data_collection 'Enraf Nonius Software V5'
_computing_data_reduction 'Corinc (Dr\"ager, 1971)'
_computing_structure_refinement 'SHELXL-97 (Sheldrick, 1997)'
_computing_structure_solution 'SIR-92 (Altomare, 1994)'
_diffrn_ambient_temperature 293(2)
_diffrn_measured_fraction_theta_full 0.992
_diffrn_measured_fraction_theta_max 0.992
_diffrn_measurement_device '\k-geometry diffractometer'
_diffrn_measurement_device_type 'CAD4 Enraf Nonius'
_diffrn_measurement_method \q/2\w
_diffrn_radiation_monochromator graphite
_diffrn_radiation_type MoK\a
_diffrn_radiation_wavelength 0.71069
_diffrn_reflns_av_R_equivalents 0.0264
_diffrn_reflns_av_sigmaI/netI 0.0788
_diffrn_reflns_limit_h_max 13
_diffrn_reflns_limit_h_min 0
_diffrn_reflns_limit_k_max 22
_diffrn_reflns_limit_k_min -26
_diffrn_reflns_limit_l_max 0
_diffrn_reflns_limit_l_min -13
_diffrn_reflns_number 3109
_diffrn_reflns_theta_full 29.97
_diffrn_reflns_theta_max 29.97
_diffrn_reflns_theta_min 2.13
_diffrn_source 'sealed tube'
_diffrn_standards_decay_% 10
_diffrn_standards_interval_time 60
_diffrn_standards_number 3
_exptl_absorpt_coefficient_mu 18.818
_exptl_absorpt_correction_T_max 0.99
_exptl_absorpt_correction_T_min 0.63
_exptl_absorpt_correction_type psi-scan
_exptl_absorpt_process_details 'Corinc (Dr\"ager, 1971)'
_exptl_crystal_colour colourless
_exptl_crystal_density_diffrn 2.609
_exptl_crystal_density_method 'not measured'
_exptl_crystal_description needle
_exptl_crystal_F_000 1312
_exptl_crystal_size_max 0.41
_exptl_crystal_size_mid 0.10
_exptl_crystal_size_min 0.09
_refine_diff_density_max 2.226
_refine_diff_density_min -2.270
_refine_diff_density_rms 0.276
_refine_ls_extinction_method none
_refine_ls_goodness_of_fit_ref 0.975
_refine_ls_hydrogen_treatment mixed
_refine_ls_matrix_type full
_refine_ls_number_parameters 82
_refine_ls_number_reflns 2642
_refine_ls_number_restraints 0
_refine_ls_restrained_S_all 0.975
_refine_ls_R_factor_all 0.1268
_refine_ls_R_factor_gt 0.0506
_refine_ls_shift/su_max 0.000
_refine_ls_shift/su_mean 0.000
_refine_ls_structure_factor_coef Fsqd
_refine_ls_weighting_details 'calc w=1/[\s^2^(Fo^2^)+(0.0480P)^2^+0.0000P] where P=(Fo^2^+2Fc^2^)/3'
_refine_ls_weighting_scheme calc
_refine_ls_wR_factor_obs 0.0939
_refine_ls_wR_factor_ref 0.1157
_reflns_number_gt 1431
_reflns_number_total 2642
_reflns_threshold_expression >2sigma(I)
_cod_data_source_file ic0498889si20040128_082240_2.cif
_cod_data_source_block Pbcys2
_cod_depositor_comments
;
The following automatic conversions were performed:
'_exptl_absorpt_correction_type' value 'psiscan' changed to 'psi-scan'
according to '/home/saulius/struct/CIF-dictionaries/cif_core.dic'
dictionary named 'cif_core.dic' version 2.4.1 from 2010-06-29.

Automatic conversion script
Id: cif_fix_enum 1527 2010-12-29 10:47:43Z saulius 

2020-10-02
Z value changed to be consistent with given formula
                 miguel
;
_cod_original_formula_units_Z 16
_cod_database_code 4311553

loop_
_symmetry_equiv_pos_as_xyz
'x, y, z'
'-x+1/2, -y, z+1/2'
'x+1/2, -y+1/2, -z'
'-x, y+1/2, -z+1/2'
'-x, -y, -z'
'x-1/2, y, -z-1/2'
'-x-1/2, y-1/2, z'
'x, -y-1/2, z-1/2'

loop_
_atom_site_label
_atom_site_type_symbol
_atom_site_fract_x
_atom_site_fract_y
_atom_site_fract_z
_atom_site_U_iso_or_equiv
_atom_site_adp_type
_atom_site_occupancy
_atom_site_symmetry_multiplicity
_atom_site_calc_flag
_atom_site_refinement_flags
_atom_site_disorder_assembly
_atom_site_disorder_group
Pb1 Pb 0.24084(3) 0.36488(2) 0.46131(4) 0.03855(14) Uani 1 1 d . . .
S1 S 0.4536(3) 0.28260(16) 0.4942(3) 0.0444(7) Uani 1 1 d . . .
C2 C 0.5344(11) 0.3252(6) 0.6402(12) 0.048(3) Uani 1 1 d . . .
H2A H 0.5884 0.2907 0.6890 0.058 Uiso 1 1 calc R . .
H2B H 0.5961 0.3607 0.6059 0.058 Uiso 1 1 calc R . .
C3 C 0.4399(12) 0.3584(6) 0.7392(11) 0.047(3) Uani 1 1 d . . .
H3A H 0.3794 0.3231 0.7764 0.057 Uiso 1 1 calc R . .
H3B H 0.4915 0.3781 0.8148 0.057 Uiso 1 1 calc R . .
N4 N 0.3591(8) 0.4139(5) 0.6737(8) 0.038(2) Uani 1 1 d . . .
H4A H 0.4136 0.4499 0.6500 0.045 Uiso 1 1 d R . .
H4B H 0.2967 0.4300 0.7338 0.045 Uiso 1 1 d R . .
S5 S 0.3620(3) 0.47317(17) 0.3475(3) 0.0463(7) Uani 1 1 d . . .
C6 C 0.3918(11) 0.4388(7) 0.1782(13) 0.054(3) Uani 1 1 d . . .
H6A H 0.4148 0.4775 0.1182 0.065 Uiso 1 1 calc R . .
H6B H 0.4705 0.4083 0.1825 0.065 Uiso 1 1 calc R . .
C7 C 0.2820(13) 0.4002(7) 0.1152(12) 0.054(3) Uani 1 1 d . . .
H7A H 0.3077 0.3869 0.0226 0.065 Uiso 1 1 calc R . .
H7B H 0.2022 0.4299 0.1093 0.065 Uiso 1 1 calc R . .
N8 N 0.2477(9) 0.3346(5) 0.1981(9) 0.046(2) Uani 1 1 d . . .
H8A H 0.3128 0.2952 0.1795 0.055 Uiso 1 1 d R . .
H8B H 0.1451 0.3288 0.1428 0.055 Uiso 1 1 d R . .

loop_
_atom_site_aniso_label
_atom_site_aniso_U_11
_atom_site_aniso_U_22
_atom_site_aniso_U_33
_atom_site_aniso_U_23
_atom_site_aniso_U_13
_atom_site_aniso_U_12
Pb1 0.0314(2) 0.0499(3) 0.0343(2) 0.0047(2) -0.0010(2) -0.0027(2)
S1 0.0497(15) 0.0424(17) 0.0411(16) -0.0027(13) 0.0039(12) 0.0052(14)
C2 0.041(6) 0.052(8) 0.051(7) 0.007(6) 0.001(5) 0.016(6)
C3 0.054(6) 0.061(8) 0.027(5) 0.007(6) -0.004(5) 0.007(7)
N4 0.037(4) 0.051(6) 0.026(5) -0.003(4) 0.001(4) -0.004(4)
S5 0.0610(18) 0.0427(18) 0.0352(16) 0.0015(14) -0.0088(14) -0.0110(15)
C6 0.042(6) 0.064(9) 0.057(8) 0.000(7) 0.012(6) -0.016(6)
C7 0.076(9) 0.057(8) 0.028(5) -0.004(6) 0.000(6) -0.003(7)
N8 0.051(5) 0.042(5) 0.045(5) -0.009(4) -0.011(5) 0.004(5)

loop_
_atom_type_symbol
_atom_type_description
_atom_type_scat_dispersion_real
_atom_type_scat_dispersion_imag
_atom_type_scat_source
C C 0.0033 0.0016 'International Tables Vol C Tables 4.2.6.8 and 6.1.1.4'
H H 0.0000 0.0000 'International Tables Vol C Tables 4.2.6.8 and 6.1.1.4'
N N 0.0061 0.0033 'International Tables Vol C Tables 4.2.6.8 and 6.1.1.4'
S S 0.1246 0.1234 'International Tables Vol C Tables 4.2.6.8 and 6.1.1.4'
Pb Pb -3.3944 10.1111 'International Tables Vol C Tables 4.2.6.8 and 6.1.1.4'

loop_
_geom_angle_atom_site_label_1
_geom_angle_atom_site_label_2
_geom_angle_atom_site_label_3
_geom_angle
_geom_angle_site_symmetry_1
_geom_angle_site_symmetry_3
_geom_angle_publ_flag
N4 Pb1 N8 149.3(3) . . ?
N4 Pb1 S5 81.1(2) . . ?
N8 Pb1 S5 75.6(2) . . ?
N4 Pb1 S1 76.0(2) . . ?
N8 Pb1 S1 88.1(2) . . ?
S5 Pb1 S1 99.20(10) . . ?
C2 S1 Pb1 100.1(4) . . ?
C3 C2 S1 115.1(8) . . ?
N4 C3 C2 111.6(9) . . ?
C3 N4 Pb1 109.4(7) . . ?
C6 S5 Pb1 99.9(4) . . ?
C7 C6 S5 117.0(8) . . ?
C6 C7 N8 111.1(10) . . ?
C7 N8 Pb1 109.8(7) . . ?

loop_
_geom_bond_atom_site_label_1
_geom_bond_atom_site_label_2
_geom_bond_distance
_geom_bond_site_symmetry_2
_geom_bond_publ_flag
Pb1 N4 2.550(8) . ?
Pb1 N8 2.626(9) . ?
Pb1 S5 2.633(3) . ?
Pb1 S1 2.639(3) . ?
S1 C2 1.820(12) . ?
C2 C3 1.481(15) . ?
C3 N4 1.472(13) . ?
S5 C6 1.798(13) . ?
C6 C7 1.445(15) . ?
C7 N8 1.529(16) . ?

loop_
_geom_hbond_atom_site_label_D
_geom_hbond_atom_site_label_H
_geom_hbond_atom_site_label_A
_geom_hbond_distance_DH
_geom_hbond_distance_HA
_geom_hbond_distance_DA
_geom_hbond_angle_DHA
_geom_hbond_site_symmetry_A
N4 H4A S5 0.90 2.65 3.498(9) 156.2 5_666
N4 H4B S5 0.90 2.66 3.501(9) 155.0 2_565
N8 H8A S1 1.01 2.72 3.615(10) 148.7 8_565
N8 H8B S1 1.15 2.47 3.587(9) 163.1 6_556

loop_
_geom_torsion_atom_site_label_1
_geom_torsion_atom_site_label_2
_geom_torsion_atom_site_label_3
_geom_torsion_atom_site_label_4
_geom_torsion
_geom_torsion_site_symmetry_1
_geom_torsion_site_symmetry_2
_geom_torsion_site_symmetry_3
_geom_torsion_site_symmetry_4
_geom_torsion_publ_flag
N4 Pb1 S1 C2 -3.2(5) . . . . ?
N8 Pb1 S1 C2 150.3(5) . . . . ?
S5 Pb1 S1 C2 75.1(4) . . . . ?
Pb1 S1 C2 C3 32.8(10) . . . . ?
S1 C2 C3 N4 -61.1(13) . . . . ?
C2 C3 N4 Pb1 53.7(11) . . . . ?
N8 Pb1 N4 C3 -85.6(9) . . . . ?
S5 Pb1 N4 C3 -126.6(7) . . . . ?
S1 Pb1 N4 C3 -24.7(6) . . . . ?
N4 Pb1 S5 C6 148.4(5) . . . . ?
N8 Pb1 S5 C6 -11.3(5) . . . . ?
S1 Pb1 S5 C6 74.3(4) . . . . ?
Pb1 S5 C6 C7 43.2(11) . . . . ?
S5 C6 C7 N8 -62.6(14) . . . . ?
C6 C7 N8 Pb1 44.2(11) . . . . ?
N4 Pb1 N8 C7 -56.4(10) . . . . ?
S5 Pb1 N8 C7 -14.4(7) . . . . ?
S1 Pb1 N8 C7 -114.5(7) . . . . ?
